data_4321227
loop_
_publ_author_name
'Sian C. Davies'
'David L. Hughes'
'Zofia Janas'
'Lucjan B. Jerzykiewicz'
'Raymond L. Richards'
'J. Roger Sanders'
'James E. Silverston'
'Piotr Sobota'

_publ_section_title
;
 Vanadium Complexes of the N(CH2CH2S)33- and O(CH2CH2S)22- Ligands with
 Coligands Relevant to Nitrogen Fixation Processes
;
_journal_name_full 'Inorganic Chemistry'
_journal_page_first 3485
_journal_page_last 3498
_journal_paper_doi 10.1021/ic9909476
_journal_volume 39
_journal_year 2000
_chemical_formula_structural '[V {N(CH2CH2S)3} (NSiMe3)]'
_chemical_formula_sum 'C9 H21 N2 S3 Si V'
_chemical_formula_weight 332.49
_chemical_name_common 'Compound 9, str. I'
_chemical_name_systematic
;
 ?
;
_space_group_IT_number 14
_symmetry_cell_setting monoclinic
_symmetry_space_group_name_Hall '-P 2ybc'
_symmetry_space_group_name_H-M 'P 1 21/c 1'
_atom_sites_solution_hydrogens geom
_atom_sites_solution_primary direct
_atom_sites_solution_secondary difmap
_audit_creation_method SHELXL-97
_cell_angle_alpha 90.00
_cell_angle_beta 109.55(3)
_cell_angle_gamma 90.00
_cell_formula_units_Z 4
_cell_length_a 11.141(2)
_cell_length_b 12.035(2)
_cell_length_c 12.260(3)
_cell_measurement_reflns_used 25
_cell_measurement_temperature 299(2)
_cell_measurement_theta_max 14
_cell_measurement_theta_min 7
_cell_volume 1549.1(6)
_computing_cell_refinement 'Kuma KM4 software 1996'
_computing_data_collection 'Kuma KM4 software 1996'
_computing_data_reduction 'Kuma KM4 software 1996'
_computing_molecular_graphics 'ORTEPII, 1976'
_computing_structure_refinement 'SHELXL-97 (Sheldrick, 1997)'
_computing_structure_solution 'SHELXS-97 (Sheldrick, 1990)'
_diffrn_ambient_temperature 299(2)
_diffrn_measured_fraction_theta_full 0.503
_diffrn_measured_fraction_theta_max 0.503
_diffrn_measurement_device 'Kuma KM4 automatic diffractometer'
_diffrn_measurement_method 'profile data from omega/2theta scans'
_diffrn_radiation_monochromator graphite
_diffrn_radiation_source 'fine-focus sealed tube'
_diffrn_radiation_type MoK\a
_diffrn_radiation_wavelength 0.71073
_diffrn_reflns_av_R_equivalents 0.0303
_diffrn_reflns_av_sigmaI/netI 0.0387
_diffrn_reflns_limit_h_max 13
_diffrn_reflns_limit_h_min 0
_diffrn_reflns_limit_k_max 14
_diffrn_reflns_limit_k_min 0
_diffrn_reflns_limit_l_max 13
_diffrn_reflns_limit_l_min -14
_diffrn_reflns_number 1522
_diffrn_reflns_theta_full 25.04
_diffrn_reflns_theta_max 25.04
_diffrn_reflns_theta_min 2.44
_diffrn_standards_decay_% 15
_diffrn_standards_interval_count 100
_diffrn_standards_number 3
_exptl_absorpt_coefficient_mu 1.100
_exptl_absorpt_correction_type none
_exptl_crystal_colour prism
_exptl_crystal_density_diffrn 1.426
_exptl_crystal_density_meas ?
_exptl_crystal_density_method 'not measured'
_exptl_crystal_description orange
_exptl_crystal_F_000 696
_exptl_crystal_size_max 0.35
_exptl_crystal_size_mid 0.3
_exptl_crystal_size_min 0.2
_refine_diff_density_max 0.597
_refine_diff_density_min -0.444
_refine_diff_density_rms 0.109
_refine_ls_extinction_method none
_refine_ls_goodness_of_fit_all 1.149
_refine_ls_hydrogen_treatment mixed
_refine_ls_matrix_type full
_refine_ls_number_parameters 145
_refine_ls_number_reflns 1453
_refine_ls_number_restraints 0
_refine_ls_restrained_S_all 1.149
_refine_ls_R_factor_all 0.0547
_refine_ls_R_factor_obs 0.0477
_refine_ls_shift/su_max 0.025
_refine_ls_shift/su_mean 0.002
_refine_ls_structure_factor_coef Fsqd
_refine_ls_weighting_details 'w=1/[\s^2^(Fo^2^)+(0.0880P)^2^+3.8029P] where P=(Fo^2^+2Fc^2^)/3'
_refine_ls_weighting_scheme calc
_refine_ls_wR_factor_all 0.1445
_refine_ls_wR_factor_obs 0.1408
_reflns_number_gt 1372
_reflns_number_total 1453
_reflns_threshold_expression >2sigma(I)
_cod_data_source_file ic9909476_07.cif
_cod_data_source_block C9H21N2S3SiV
_cod_depositor_comments
;
The following automatic conversions were performed:

'_exptl_crystal_density_meas' value 'none' was changed to '?' - the
value is perceived as not measured.

Automatic conversion script
Id: cif_fix_values 3008 2015-01-20 13:52:24Z robertas 

The following automatic conversions were performed:

'_refine_ls_weighting_scheme' value 'calc
w=1/[\s^2^(Fo^2^)+(0.0880P)^2^+3.8029P] where P=(Fo^2^+2Fc^2^)/3' was
changed to 'calc'. New tag '_refine_ls_weighting_details' was
created. The value of the new tag was set to
'w=1/[\s^2^(Fo^2^)+(0.0880P)^2^+3.8029P] where P=(Fo^2^+2Fc^2^)/3'.

Automatic conversion script
Id: cif_fix_values 3143 2015-03-26 13:38:13Z robertas 
;
_cod_original_cell_volume 1549.1(5)
_cod_database_code 4321227

loop_
_symmetry_equiv_pos_as_xyz
'x, y, z'
'-x, y+1/2, -z+1/2'
'-x, -y, -z'
'x, -y-1/2, z-1/2'

loop_
_atom_site_label
_atom_site_type_symbol
_atom_site_fract_x
_atom_site_fract_y
_atom_site_fract_z
_atom_site_U_iso_or_equiv
_atom_site_adp_type
_atom_site_occupancy
_atom_site_calc_flag
_atom_site_refinement_flags
_atom_site_disorder_assembly
_atom_site_disorder_group
V V 0.18684(12) 0.10055(11) 0.31704(11) 0.0324(4) Uani 1 d . . .
S1 S -0.0062(2) 0.09715(18) 0.17665(19) 0.0454(6) Uani 1 d . . .
S2 S 0.2068(2) 0.0027(2) 0.4783(2) 0.0497(6) Uani 1 d . . .
S3 S 0.3241(2) 0.24033(19) 0.3239(2) 0.0456(6) Uani 1 d . . .
Si Si 0.3841(2) -0.0697(2) 0.2371(2) 0.0419(6) Uani 1 d . . .
N1 N 0.0941(6) 0.2297(5) 0.3980(6) 0.0377(16) Uani 1 d . . .
N2 N 0.2642(6) 0.0110(5) 0.2635(6) 0.0397(16) Uani 1 d . . .
C1 C -0.0072(8) 0.2854(7) 0.3052(8) 0.046(2) Uani 1 d . . .
C2 C -0.0952(8) 0.2030(8) 0.2230(9) 0.054(2) Uani 1 d . . .
C3 C 0.0427(10) 0.1737(7) 0.4799(9) 0.054(3) Uani 1 d . . .
C4 C 0.1364(10) 0.0963(8) 0.5575(7) 0.057(3) Uani 1 d . . .
C5 C 0.1914(9) 0.3129(7) 0.4620(8) 0.048(2) Uani 1 d . . .
C6 C 0.2666(9) 0.3547(7) 0.3893(8) 0.049(2) Uani 1 d . . .
C7 C 0.5077(9) 0.0292(8) 0.2280(10) 0.059(3) Uani 1 d . . .
C8 C 0.3145(10) -0.1481(9) 0.1010(9) 0.065(3) Uani 1 d . . .
C9 C 0.4467(10) -0.1622(9) 0.3613(10) 0.066(3) Uani 1 d . . .
H1A H 0.0310 0.3331 0.2621 0.056 Uiso 1 calc R . .
H1B H -0.0565 0.3318 0.3392 0.056 Uiso 1 calc R . .
H2A H -0.1502 0.2423 0.1557 0.065 Uiso 1 calc R . .
H2B H -0.1487 0.1677 0.2611 0.065 Uiso 1 calc R . .
H3A H -0.0333 0.1327 0.4369 0.065 Uiso 1 calc R . .
H3B H 0.0188 0.2291 0.5263 0.065 Uiso 1 calc R . .
H4A H 0.0946 0.0527 0.6008 0.069 Uiso 1 calc R . .
H4B H 0.2036 0.1390 0.6125 0.069 Uiso 1 calc R . .
H5A H 0.2487 0.2791 0.5319 0.058 Uiso 1 calc R . .
H5B H 0.1493 0.3749 0.4846 0.058 Uiso 1 calc R . .
H6A H 0.3383 0.3980 0.4371 0.059 Uiso 1 calc R . .
H6B H 0.2133 0.4029 0.3290 0.059 Uiso 1 calc R . .
H7A H 0.4724 0.0773 0.1626 0.071 Uiso 1 calc R . .
H7B H 0.5781 -0.0112 0.2192 0.071 Uiso 1 calc R . .
H7C H 0.5366 0.0729 0.2974 0.071 Uiso 1 calc R . .
H8A H 0.2823 -0.0970 0.0377 0.079 Uiso 1 calc R . .
H8B H 0.2462 -0.1939 0.1064 0.079 Uiso 1 calc R . .
H8C H 0.3788 -0.1940 0.0880 0.079 Uiso 1 calc R . .
H9A H 0.3811 -0.2125 0.3643 0.080 Uiso 1 calc R . .
H9B H 0.4749 -0.1190 0.4311 0.080 Uiso 1 calc R . .
H9C H 0.5172 -0.2036 0.3537 0.080 Uiso 1 calc R . .

loop_
_atom_site_aniso_label
_atom_site_aniso_U_11
_atom_site_aniso_U_22
_atom_site_aniso_U_33
_atom_site_aniso_U_23
_atom_site_aniso_U_13
_atom_site_aniso_U_12
V 0.0343(7) 0.0309(7) 0.0340(7) -0.0010(6) 0.0140(6) 0.0022(6)
S1 0.0435(12) 0.0386(12) 0.0481(12) -0.0056(11) 0.0074(10) 0.0034(10)
S2 0.0599(14) 0.0453(13) 0.0449(13) 0.0115(11) 0.0190(11) 0.0013(11)
S3 0.0436(12) 0.0473(13) 0.0516(13) 0.0003(11) 0.0234(10) -0.0064(10)
Si 0.0403(13) 0.0388(13) 0.0485(14) -0.0029(11) 0.0173(11) 0.0084(10)
N1 0.046(4) 0.034(3) 0.043(4) -0.007(3) 0.028(3) -0.008(3)
N2 0.037(4) 0.034(4) 0.051(4) -0.006(3) 0.019(3) 0.008(3)
C1 0.048(5) 0.030(5) 0.064(6) -0.009(4) 0.023(5) 0.007(4)
C2 0.037(5) 0.053(6) 0.068(7) -0.006(5) 0.012(5) 0.011(4)
C3 0.078(7) 0.036(5) 0.071(7) -0.015(5) 0.054(6) -0.015(5)
C4 0.093(7) 0.052(6) 0.035(5) -0.008(5) 0.032(5) -0.031(6)
C5 0.064(6) 0.040(5) 0.051(6) -0.017(4) 0.033(5) -0.020(4)
C6 0.059(6) 0.045(5) 0.045(5) -0.009(4) 0.020(5) -0.024(4)
C7 0.052(6) 0.051(6) 0.086(7) 0.002(5) 0.038(6) 0.006(5)
C8 0.061(6) 0.078(7) 0.050(6) -0.017(5) 0.010(5) 0.008(6)
C9 0.053(6) 0.065(7) 0.084(8) 0.015(6) 0.025(6) 0.023(5)

loop_
_atom_type_symbol
_atom_type_description
_atom_type_scat_dispersion_real
_atom_type_scat_dispersion_imag
_atom_type_scat_source
C C 0.0033 0.0016 'International Tables Vol C Tables 4.2.6.8 and 6.1.1.4'
H H 0.0000 0.0000 'International Tables Vol C Tables 4.2.6.8 and 6.1.1.4'
Si Si 0.0817 0.0704 'International Tables Vol C Tables 4.2.6.8 and 6.1.1.4'
S S 0.1246 0.1234 'International Tables Vol C Tables 4.2.6.8 and 6.1.1.4'
V V 0.3005 0.5294 'International Tables Vol C Tables 4.2.6.8 and 6.1.1.4'

loop_
_geom_angle_atom_site_label_1
_geom_angle_atom_site_label_2
_geom_angle_atom_site_label_3
_geom_angle
_geom_angle_site_symmetry_1
_geom_angle_site_symmetry_3
_geom_angle_publ_flag
N2 V S2 95.6(3) . . ?
N2 V S3 93.7(2) . . ?
S2 V S3 119.46(11) . . ?
N2 V S1 100.1(3) . . ?
S2 V S1 116.69(11) . . ?
S3 V S1 120.13(10) . . ?
N2 V N1 175.8(3) . . ?
S2 V N1 84.24(19) . . ?
S3 V N1 82.83(17) . . ?
S1 V N1 83.64(19) . . ?
C2 S1 V 103.2(3) . . ?
C4 S2 V 102.1(3) . . ?
C6 S3 V 104.3(3) . . ?
N2 Si C9 106.6(4) . . ?
N2 Si C8 109.4(4) . . ?
C9 Si C8 111.7(5) . . ?
N2 Si C7 106.3(4) . . ?
C9 Si C7 111.0(5) . . ?
C8 Si C7 111.7(5) . . ?
C1 N1 C3 111.3(7) . . ?
C1 N1 C5 109.6(7) . . ?
C3 N1 C5 109.2(7) . . ?
C1 N1 V 108.5(5) . . ?
C3 N1 V 108.8(5) . . ?
C5 N1 V 109.4(5) . . ?
V N2 Si 163.9(5) . . ?
N1 C1 C2 112.1(7) . . ?
C1 C2 S1 111.5(6) . . ?
N1 C3 C4 111.9(8) . . ?
C3 C4 S2 112.5(6) . . ?
N1 C5 C6 111.4(7) . . ?
C5 C6 S3 111.0(6) . . ?

loop_
_geom_bond_atom_site_label_1
_geom_bond_atom_site_label_2
_geom_bond_distance
_geom_bond_site_symmetry_2
_geom_bond_publ_flag
V N2 1.647(6) . ?
V S2 2.248(3) . ?
V S3 2.256(3) . ?
V S1 2.261(3) . ?
V N1 2.271(6) . ?
S1 C2 1.819(9) . ?
S2 C4 1.826(10) . ?
S3 C6 1.815(9) . ?
Si N2 1.766(6) . ?
Si C9 1.825(11) . ?
Si C8 1.847(10) . ?
Si C7 1.852(10) . ?
N1 C1 1.468(11) . ?
N1 C3 1.475(11) . ?
N1 C5 1.491(10) . ?
C1 C2 1.517(12) . ?
C3 C4 1.482(14) . ?
C5 C6 1.499(12) . ?
